data_4335587
loop_
_publ_author_name
'Tao Tian'
'Weiting Yang'
'Hao Wang'
'Song Dang'
'Zhong-Ming Sun'

_publ_section_title
;
 Flexible Diphosphonic Acids for the Isolation of Uranyl Hybrids with
 Heterometallic UVI=O-ZnII Cation-Cation Interactions
;
_journal_name_full 'Inorganic Chemistry'
_journal_page_first 8288
_journal_page_last 8290
_journal_paper_doi 10.1021/ic4009834
_journal_volume 52
_journal_year 2013
_chemical_formula_sum 'C30 H32 N4 O18 P4 U2 Zn'
_chemical_formula_weight 1401.91
_chemical_name_systematic
; 
 ? 
;
_space_group_IT_number 61
_symmetry_space_group_name_Hall '-P 2ac 2ab'
_symmetry_space_group_name_H-M 'P b c a'
_atom_sites_solution_hydrogens geom
_atom_sites_solution_primary direct
_atom_sites_solution_secondary difmap
_audit_creation_method SHELXL-97
_cell_angle_alpha 90.00
_cell_angle_beta 90.00
_cell_angle_gamma 90.00
_cell_formula_units_Z 8
_cell_length_a 17.092(3)
_cell_length_b 17.526(3)
_cell_length_c 25.402(5)
_cell_measurement_temperature 273(2)
_cell_volume 7609(2)
_computing_structure_refinement 'SHELXL-97 (Sheldrick, 1997)'
_computing_structure_solution 'SHELXS-97 (Sheldrick, 1990)'
_diffrn_ambient_temperature 273(2)
_diffrn_measured_fraction_theta_full 0.999
_diffrn_measured_fraction_theta_max 0.999
_diffrn_radiation_monochromator graphite
_diffrn_radiation_source 'fine-focus sealed tube'
_diffrn_radiation_type MoK\a
_diffrn_radiation_wavelength 0.71073
_diffrn_reflns_av_R_equivalents 0.1854
_diffrn_reflns_av_sigmaI/netI 0.1362
_diffrn_reflns_limit_h_max 18
_diffrn_reflns_limit_h_min -21
_diffrn_reflns_limit_k_max 18
_diffrn_reflns_limit_k_min -21
_diffrn_reflns_limit_l_max 29
_diffrn_reflns_limit_l_min -31
_diffrn_reflns_number 40738
_diffrn_reflns_theta_full 26.12
_diffrn_reflns_theta_max 26.12
_diffrn_reflns_theta_min 1.60
_exptl_absorpt_coefficient_mu 9.371
_exptl_absorpt_correction_T_max 0.65
_exptl_absorpt_correction_T_min 0.57
_exptl_absorpt_correction_type multi-scan
_exptl_absorpt_process_details sadabs
_exptl_crystal_density_diffrn 2.448
_exptl_crystal_F_000 5264
_exptl_crystal_size_max 0.15
_exptl_crystal_size_mid 0.075
_exptl_crystal_size_min 0.075
_refine_diff_density_max 1.504
_refine_diff_density_min -1.913
_refine_diff_density_rms 0.330
_refine_ls_extinction_method none
_refine_ls_goodness_of_fit_ref 0.981
_refine_ls_hydrogen_treatment mixed
_refine_ls_matrix_type full
_refine_ls_number_parameters 534
_refine_ls_number_reflns 7569
_refine_ls_number_restraints 354
_refine_ls_restrained_S_all 0.964
_refine_ls_R_factor_all 0.1311
_refine_ls_R_factor_gt 0.0544
_refine_ls_shift/su_max 0.028
_refine_ls_shift/su_mean 0.000
_refine_ls_structure_factor_coef Fsqd
_refine_ls_weighting_details 'calc w=1/[\s^2^(Fo^2^)+(0.0553P)^2^+0.0000P] where P=(Fo^2^+2Fc^2^)/3'
_refine_ls_weighting_scheme calc
_refine_ls_wR_factor_gt 0.1061
_refine_ls_wR_factor_ref 0.1482
_reflns_number_gt 4144
_reflns_number_total 7569
_reflns_threshold_expression >2sigma(I)
_cod_data_source_file ic4009834_si_002_2.cif
_cod_data_source_block 2
_cod_database_code 4335587

loop_
_symmetry_equiv_pos_as_xyz
'x, y, z'
'-x+1/2, -y, z+1/2'
'-x, y+1/2, -z+1/2'
'x+1/2, -y+1/2, -z'
'-x, -y, -z'
'x-1/2, y, -z-1/2'
'x, -y-1/2, z-1/2'
'-x-1/2, y-1/2, z'

loop_
_atom_site_label
_atom_site_type_symbol
_atom_site_fract_x
_atom_site_fract_y
_atom_site_fract_z
_atom_site_U_iso_or_equiv
_atom_site_adp_type
_atom_site_occupancy
_atom_site_symmetry_multiplicity
_atom_site_calc_flag
_atom_site_refinement_flags
U1 U 0.48210(3) 0.68808(3) 0.74001(2) 0.02100(16) Uani 1 1 d U
U2 U 1.00319(3) 0.93550(3) 0.64144(2) 0.01697(14) Uani 1 1 d U
Zn1 Zn 0.47300(10) 0.74856(10) 0.59248(7) 0.0217(4) Uani 1 1 d U
P1 P 0.6367(2) 0.8050(2) 0.79186(16) 0.0190(8) Uani 1 1 d U
P2 P 0.8418(2) 0.5535(2) 0.80795(16) 0.0204(9) Uani 1 1 d U
P3 P 0.5956(2) 0.6154(2) 0.63462(16) 0.0178(9) Uani 1 1 d U
P4 P 0.8562(2) 0.7978(2) 0.67038(17) 0.0221(9) Uani 1 1 d U
N1 N 0.4033(7) 0.6652(7) 0.5503(5) 0.022(3) Uani 1 1 d U
N2 N 0.3579(7) 0.8003(7) 0.5866(5) 0.028(3) Uani 1 1 d U
N3 N 0.5063(7) 0.7973(7) 0.5155(5) 0.023(3) Uani 1 1 d U
N4 N 0.5251(7) 0.8575(7) 0.6126(5) 0.029(3) Uani 1 1 d U
O1 O 0.5095(6) 0.6460(6) 0.8008(4) 0.031(3) Uani 1 1 d U
O1W O 0.7214(6) 0.4295(5) 0.7403(4) 0.026(2) Uani 1 1 d U
O2 O 0.4491(6) 0.7298(6) 0.6777(4) 0.029(3) Uani 1 1 d U
O2W O 0.3784(8) 0.0019(9) 0.6895(6) 0.078(5) Uani 1 1 d U
O3 O 0.9773(6) 0.9498(6) 0.7078(4) 0.031(3) Uani 1 1 d U
O4 O 1.0283(5) 0.9198(5) 0.5751(4) 0.021(2) Uani 1 1 d U
O5 O 0.5804(6) 0.7713(6) 0.7514(4) 0.029(3) Uani 1 1 d U
O6 O 0.5917(6) 0.8471(6) 0.8342(4) 0.025(3) Uani 1 1 d U
O7 O 0.6973(5) 0.8557(5) 0.7663(4) 0.022(2) Uani 1 1 d U
O8 O 0.7872(6) 0.4945(6) 0.7812(5) 0.035(3) Uani 1 1 d U
H8 H 0.7536 0.5169 0.7641 0.053 Uiso 1 1 calc R
O9 O 0.8922(6) 0.5154(6) 0.8513(4) 0.032(3) Uani 1 1 d U
O10 O 0.8921(6) 0.5934(5) 0.7660(4) 0.026(2) Uani 1 1 d U
O11 O 0.5627(5) 0.6771(5) 0.5993(4) 0.019(2) Uani 1 1 d U
O12 O 0.5706(5) 0.6233(5) 0.6922(4) 0.021(2) Uani 1 1 d U
O13 O 0.5738(5) 0.5364(5) 0.6143(4) 0.017(2) Uani 1 1 d U
O14 O 0.7893(6) 0.8545(6) 0.6831(5) 0.030(3) Uani 1 1 d U
H14 H 0.7650 0.8394 0.7089 0.046 Uiso 1 1 calc R
O15 O 0.8927(6) 0.7680(6) 0.7202(4) 0.034(3) Uani 1 1 d U
O16 O 0.9127(6) 0.8376(6) 0.6337(4) 0.028(3) Uani 1 1 d U
C1 C 0.6847(9) 0.7297(8) 0.8286(6) 0.024(4) Uani 1 1 d U
H1A H 0.7158 0.7534 0.8560 0.029 Uiso 1 1 calc R
H1B H 0.6444 0.6998 0.8459 0.029 Uiso 1 1 calc R
C2 C 0.7373(8) 0.6750(8) 0.7984(6) 0.022(4) Uani 1 1 d U
H2A H 0.7754 0.7034 0.7780 0.026 Uiso 1 1 calc R
H2B H 0.7063 0.6443 0.7745 0.026 Uiso 1 1 calc R
C3 C 0.7791(8) 0.6235(8) 0.8382(6) 0.021(3) Uani 1 1 d U
H3A H 0.7402 0.5975 0.8594 0.025 Uiso 1 1 calc R
H3B H 0.8102 0.6551 0.8616 0.025 Uiso 1 1 calc R
C4 C 0.7014(8) 0.6236(8) 0.6313(6) 0.025(4) Uani 1 1 d U
H4A H 0.7249 0.5834 0.6523 0.029 Uiso 1 1 calc R
H4B H 0.7182 0.6165 0.5951 0.029 Uiso 1 1 calc R
C5 C 0.7307(8) 0.7015(8) 0.6511(6) 0.026(4) Uani 1 1 d U
H5A H 0.6975 0.7413 0.6369 0.032 Uiso 1 1 calc R
H5B H 0.7263 0.7030 0.6892 0.032 Uiso 1 1 calc R
C6 C 0.8138(8) 0.7168(8) 0.6357(7) 0.026(4) Uani 1 1 d U
H6A H 0.8160 0.7264 0.5981 0.031 Uiso 1 1 calc R
H6B H 0.8450 0.6717 0.6429 0.031 Uiso 1 1 calc R
C7 C 0.5320(10) 0.8879(9) 0.6592(7) 0.034(4) Uani 1 1 d U
H7A H 0.5119 0.8613 0.6878 0.041 Uiso 1 1 calc R
C8 C 0.5683(11) 0.9591(10) 0.6687(8) 0.044(5) Uani 1 1 d U
H8A H 0.5742 0.9779 0.7027 0.053 Uiso 1 1 calc R
C9 C 0.5936(11) 0.9982(11) 0.6274(8) 0.048(5) Uani 1 1 d U
H9A H 0.6168 1.0455 0.6328 0.058 Uiso 1 1 calc R
C10 C 0.5864(10) 0.9704(9) 0.5749(7) 0.034(4) Uani 1 1 d U
C11 C 0.5511(8) 0.8987(9) 0.5697(7) 0.026(4) Uani 1 1 d U
C12 C 0.6130(10) 1.0095(10) 0.5293(8) 0.042(5) Uani 1 1 d U
H12A H 0.6391 1.0559 0.5327 0.051 Uiso 1 1 calc R
C13 C 0.6009(11) 0.9803(11) 0.4824(8) 0.048(5) Uani 1 1 d U
H13A H 0.6158 1.0084 0.4529 0.058 Uiso 1 1 calc R
C14 C 0.5656(8) 0.9065(9) 0.4746(7) 0.026(4) Uani 1 1 d U
C15 C 0.5409(9) 0.8671(9) 0.5173(6) 0.028(4) Uani 1 1 d U
C16 C 0.5545(10) 0.8724(10) 0.4262(7) 0.041(5) Uani 1 1 d U
H16A H 0.5706 0.8970 0.3956 0.049 Uiso 1 1 calc R
C17 C 0.5197(9) 0.8019(10) 0.4234(7) 0.033(4) Uani 1 1 d U
H17A H 0.5115 0.7789 0.3909 0.040 Uiso 1 1 calc R
C18 C 0.4962(9) 0.7644(9) 0.4700(6) 0.031(4) Uani 1 1 d U
H18A H 0.4735 0.7162 0.4682 0.037 Uiso 1 1 calc R
C19 C 0.3309(10) 0.8660(10) 0.6073(7) 0.038(4) Uani 1 1 d U
H19A H 0.3615 0.8910 0.6322 0.045 Uiso 1 1 calc R
C20 C 0.2583(11) 0.8988(10) 0.5931(8) 0.044(5) Uani 1 1 d U
H20A H 0.2398 0.9423 0.6099 0.053 Uiso 1 1 calc R
C21 C 0.2169(11) 0.8656(11) 0.5548(8) 0.049(5) Uani 1 1 d U
H21A H 0.1709 0.8884 0.5433 0.058 Uiso 1 1 calc R
C22 C 0.2404(9) 0.8007(11) 0.5329(7) 0.035(4) Uani 1 1 d U
C23 C 0.3115(9) 0.7665(9) 0.5495(7) 0.028(4) Uani 1 1 d U
C24 C 0.2000(11) 0.7596(11) 0.4910(8) 0.046(5) Uani 1 1 d U
H24A H 0.1564 0.7826 0.4759 0.055 Uiso 1 1 calc R
C25 C 0.2211(10) 0.6915(11) 0.4730(7) 0.045(5) Uani 1 1 d U
H25A H 0.1914 0.6666 0.4476 0.054 Uiso 1 1 calc R
C26 C 0.2910(9) 0.6574(9) 0.4937(7) 0.028(4) Uani 1 1 d U
C27 C 0.3363(9) 0.6953(9) 0.5302(6) 0.026(4) Uani 1 1 d U
C28 C 0.3179(10) 0.5832(10) 0.4770(7) 0.042(5) Uani 1 1 d U
H28A H 0.2896 0.5553 0.4523 0.050 Uiso 1 1 calc R
C29 C 0.3850(10) 0.5545(10) 0.4978(7) 0.038(4) Uani 1 1 d U
H29A H 0.4034 0.5069 0.4874 0.046 Uiso 1 1 calc R
C30 C 0.4250(8) 0.5969(8) 0.5344(6) 0.022(4) Uani 1 1 d U
H30A H 0.4702 0.5762 0.5489 0.026 Uiso 1 1 calc R

loop_
_atom_site_aniso_label
_atom_site_aniso_U_11
_atom_site_aniso_U_22
_atom_site_aniso_U_33
_atom_site_aniso_U_23
_atom_site_aniso_U_13
_atom_site_aniso_U_12
U1 0.0205(3) 0.0229(3) 0.0196(3) -0.0018(3) -0.0001(2) -0.0011(3)
U2 0.0138(3) 0.0143(3) 0.0229(3) 0.0009(2) -0.0021(2) 0.0002(2)
Zn1 0.0219(9) 0.0192(9) 0.0239(10) 0.0007(7) -0.0031(7) 0.0000(8)
P1 0.0157(19) 0.018(2) 0.024(2) -0.0013(18) -0.0012(16) 0.0013(17)
P2 0.017(2) 0.016(2) 0.029(2) 0.0010(17) -0.0018(17) 0.0035(16)
P3 0.0112(19) 0.015(2) 0.027(2) -0.0030(17) 0.0003(16) 0.0011(15)
P4 0.016(2) 0.024(2) 0.027(2) 0.0072(18) -0.0030(17) -0.0059(17)
N1 0.022(6) 0.030(6) 0.015(6) 0.005(5) 0.000(5) -0.004(5)
N2 0.023(6) 0.025(6) 0.037(7) 0.001(5) 0.003(5) -0.001(5)
N3 0.029(6) 0.022(6) 0.018(6) -0.006(5) 0.007(5) 0.000(5)
N4 0.031(6) 0.023(6) 0.032(7) -0.004(5) -0.005(5) 0.001(5)
O1 0.038(6) 0.028(5) 0.025(5) 0.007(4) -0.006(5) -0.009(5)
O1W 0.038(5) 0.013(5) 0.027(6) -0.004(4) -0.007(4) -0.002(4)
O2 0.027(5) 0.027(6) 0.033(6) -0.003(5) 0.002(5) 0.000(4)
O2W 0.068(8) 0.078(8) 0.086(9) -0.016(7) -0.001(7) 0.008(7)
O3 0.036(6) 0.035(6) 0.023(5) 0.002(4) -0.008(5) -0.006(5)
O4 0.024(5) 0.017(5) 0.020(5) 0.000(4) -0.002(4) -0.005(4)
O5 0.028(5) 0.025(5) 0.033(6) -0.005(4) -0.007(4) -0.004(4)
O6 0.024(5) 0.026(5) 0.025(6) 0.002(4) 0.007(4) 0.003(4)
O7 0.019(5) 0.019(5) 0.029(6) -0.003(4) 0.007(4) -0.010(4)
O8 0.034(6) 0.027(6) 0.046(7) 0.000(5) -0.018(5) -0.008(5)
O9 0.032(5) 0.023(5) 0.040(6) 0.007(5) -0.006(5) 0.007(4)
O10 0.023(5) 0.025(5) 0.030(6) -0.004(5) 0.002(4) -0.002(4)
O11 0.018(5) 0.022(5) 0.017(5) 0.002(4) -0.001(4) 0.001(4)
O12 0.023(5) 0.016(5) 0.024(5) 0.002(4) 0.002(4) -0.002(4)
O13 0.014(5) 0.017(5) 0.019(5) -0.001(4) 0.011(4) -0.004(4)
O14 0.023(5) 0.031(6) 0.037(6) -0.002(5) -0.005(5) 0.003(5)
O15 0.030(6) 0.035(6) 0.036(6) 0.010(5) -0.007(5) -0.003(5)
O16 0.026(5) 0.028(5) 0.031(6) -0.001(4) 0.005(4) -0.013(4)
C1 0.025(7) 0.025(7) 0.021(7) -0.007(6) 0.001(6) 0.000(6)
C2 0.029(7) 0.020(7) 0.016(7) -0.004(6) 0.005(6) 0.003(6)
C3 0.014(6) 0.021(7) 0.027(7) 0.003(6) 0.003(5) 0.004(5)
C4 0.016(6) 0.024(7) 0.033(8) 0.004(6) -0.008(6) -0.011(6)
C5 0.027(7) 0.024(7) 0.028(8) -0.005(6) 0.000(6) -0.013(6)
C6 0.023(7) 0.019(7) 0.036(8) -0.005(6) -0.004(6) -0.006(5)
C7 0.040(8) 0.025(7) 0.039(8) 0.005(6) -0.004(6) -0.002(6)
C8 0.051(8) 0.041(8) 0.040(8) -0.014(7) -0.006(7) -0.001(7)
C9 0.051(8) 0.045(8) 0.049(9) 0.001(7) 0.007(7) -0.010(7)
C10 0.031(7) 0.023(7) 0.047(8) -0.005(6) 0.006(6) -0.004(6)
C11 0.014(6) 0.027(7) 0.035(8) 0.004(6) 0.003(6) 0.001(6)
C12 0.044(8) 0.032(8) 0.050(9) 0.002(7) 0.004(7) -0.008(7)
C13 0.050(8) 0.045(9) 0.049(9) 0.004(7) 0.007(7) -0.004(7)
C14 0.020(7) 0.027(7) 0.030(7) 0.005(6) 0.006(6) -0.004(6)
C15 0.023(7) 0.030(7) 0.031(8) -0.002(6) -0.004(6) 0.010(6)
C16 0.032(8) 0.055(8) 0.036(8) 0.005(7) 0.002(7) 0.007(7)
C17 0.028(7) 0.040(8) 0.032(7) 0.001(6) 0.010(6) 0.004(6)
C18 0.021(7) 0.034(7) 0.037(8) 0.002(6) -0.009(6) 0.000(6)
C19 0.044(8) 0.034(8) 0.035(8) 0.003(7) 0.007(7) 0.000(7)
C20 0.050(8) 0.032(8) 0.051(9) -0.007(7) 0.013(7) 0.010(7)
C21 0.045(9) 0.050(9) 0.050(9) 0.009(7) 0.001(7) 0.012(7)
C22 0.022(7) 0.047(8) 0.037(8) 0.014(7) 0.005(6) -0.002(6)
C23 0.020(7) 0.031(7) 0.032(8) 0.009(6) 0.005(6) 0.001(6)
C24 0.036(8) 0.051(9) 0.051(9) 0.016(7) -0.003(7) -0.004(7)
C25 0.032(8) 0.060(9) 0.043(8) 0.004(8) -0.006(6) -0.008(7)
C26 0.020(7) 0.032(7) 0.031(8) 0.006(6) -0.001(6) -0.008(6)
C27 0.028(7) 0.028(7) 0.022(7) -0.002(6) 0.003(6) 0.003(6)
C28 0.036(8) 0.046(8) 0.044(8) 0.003(7) -0.004(7) -0.014(7)
C29 0.035(8) 0.040(8) 0.040(8) -0.007(7) 0.012(6) -0.014(7)
C30 0.017(6) 0.027(7) 0.021(7) 0.002(6) 0.007(5) -0.002(6)

loop_
_atom_type_symbol
_atom_type_description
_atom_type_scat_dispersion_real
_atom_type_scat_dispersion_imag
_atom_type_scat_source
C C 0.0033 0.0016 'International Tables Vol C Tables 4.2.6.8 and 6.1.1.4'
H H 0.0000 0.0000 'International Tables Vol C Tables 4.2.6.8 and 6.1.1.4'
N N 0.0061 0.0033 'International Tables Vol C Tables 4.2.6.8 and 6.1.1.4'
O O 0.0106 0.0060 'International Tables Vol C Tables 4.2.6.8 and 6.1.1.4'
P P 0.1023 0.0942 'International Tables Vol C Tables 4.2.6.8 and 6.1.1.4'
Zn Zn 0.2839 1.4301 'International Tables Vol C Tables 4.2.6.8 and 6.1.1.4'
U U -9.6767 9.6646 'International Tables Vol C Tables 4.2.6.8 and 6.1.1.4'

loop_
_geom_angle_atom_site_label_1
_geom_angle_atom_site_label_2
_geom_angle_atom_site_label_3
_geom_angle
_geom_angle_site_symmetry_1
_geom_angle_site_symmetry_3
O1 U1 O2 177.3(4) . .
O1 U1 O5 87.7(4) . .
O2 U1 O5 94.7(4) . .
O1 U1 O12 94.7(4) . .
O2 U1 O12 86.7(4) . .
O5 U1 O12 83.9(4) . .
O1 U1 O10 86.2(4) . 6_557
O2 U1 O10 91.5(4) . 6_557
O5 U1 O10 172.9(4) . 6_557
O12 U1 O10 92.9(4) . 6_557
O1 U1 O15 92.7(4) . 6_557
O2 U1 O15 86.1(4) . 6_557
O5 U1 O15 92.6(4) . 6_557
O12 U1 O15 171.7(4) . 6_557
O10 U1 O15 91.4(4) 6_557 6_557
O4 U2 O3 179.1(4) . .
O4 U2 O6 89.6(4) . 6_657
O3 U2 O6 90.2(4) . 6_657
O4 U2 O9 89.0(4) . 3_756
O3 U2 O9 91.8(4) . 3_756
O6 U2 O9 82.7(4) 6_657 3_756
O4 U2 O13 88.4(4) . 8_765
O3 U2 O13 91.9(4) . 8_765
O6 U2 O13 172.5(3) 6_657 8_765
O9 U2 O13 90.0(3) 3_756 8_765
O4 U2 O16 88.0(4) . .
O3 U2 O16 91.1(4) . .
O6 U2 O16 87.9(4) 6_657 .
O9 U2 O16 170.2(4) 3_756 .
O13 U2 O16 99.3(3) 8_765 .
O11 Zn1 N1 92.4(4) . .
O11 Zn1 N4 102.6(4) . .
N1 Zn1 N4 159.3(5) . .
O11 Zn1 N2 165.5(4) . .
N1 Zn1 N2 75.5(5) . .
N4 Zn1 N2 91.2(5) . .
O11 Zn1 N3 97.1(4) . .
N1 Zn1 N3 88.0(4) . .
N4 Zn1 N3 76.2(5) . .
N2 Zn1 N3 90.6(5) . .
O11 Zn1 O2 87.9(4) . .
N1 Zn1 O2 106.3(4) . .
N4 Zn1 O2 88.6(4) . .
N2 Zn1 O2 87.9(4) . .
N3 Zn1 O2 164.8(4) . .
O7 P1 O6 111.5(6) . .
O7 P1 O5 111.7(6) . .
O6 P1 O5 110.3(6) . .
O7 P1 C1 109.8(6) . .
O6 P1 C1 102.7(6) . .
O5 P1 C1 110.5(6) . .
O10 P2 O9 112.2(6) . .
O10 P2 O8 109.7(7) . .
O9 P2 O8 111.1(6) . .
O10 P2 C3 108.6(6) . .
O9 P2 C3 108.7(7) . .
O8 P2 C3 106.5(7) . .
O11 P3 O13 111.0(6) . .
O11 P3 O12 113.5(5) . .
O13 P3 O12 109.8(5) . .
O11 P3 C4 106.6(6) . .
O13 P3 C4 107.4(6) . .
O12 P3 C4 108.4(7) . .
O15 P4 O16 114.5(6) . .
O15 P4 O14 110.7(7) . .
O16 P4 O14 107.6(6) . .
O15 P4 C6 107.5(7) . .
O16 P4 C6 108.4(7) . .
O14 P4 C6 107.9(7) . .
C30 N1 C27 118.4(13) . .
C30 N1 Zn1 127.5(10) . .
C27 N1 Zn1 112.7(10) . .
C19 N2 C23 116.1(14) . .
C19 N2 Zn1 129.8(12) . .
C23 N2 Zn1 113.1(10) . .
C18 N3 C15 119.1(13) . .
C18 N3 Zn1 125.4(11) . .
C15 N3 Zn1 115.5(9) . .
C7 N4 C11 118.3(14) . .
C7 N4 Zn1 127.7(12) . .
C11 N4 Zn1 114.0(10) . .
U1 O2 Zn1 147.3(5) . .
P1 O5 U1 144.1(7) . .
P1 O6 U2 150.7(6) . 6_557
P2 O9 U2 139.3(7) . 3_746
P2 O10 U1 139.3(6) . 6_657
P3 O11 Zn1 142.1(6) . .
P3 O12 U1 138.5(6) . .
P3 O13 U2 137.2(5) . 8_755
P4 O15 U1 148.7(7) . 6_657
P4 O16 U2 135.6(6) . .
C2 C1 P1 117.9(11) . .
C1 C2 C3 108.4(12) . .
C2 C3 P2 113.4(10) . .
C5 C4 P3 112.2(10) . .
C6 C5 C4 112.4(13) . .
C5 C6 P4 113.0(11) . .
N4 C7 C8 123.8(16) . .
C9 C8 C7 117.6(18) . .
C8 C9 C10 122.4(19) . .
C11 C10 C12 119.6(16) . .
C11 C10 C9 115.7(16) . .
C12 C10 C9 124.8(16) . .
N4 C11 C10 122.2(15) . .
N4 C11 C15 119.0(14) . .
C10 C11 C15 118.7(15) . .
C13 C12 C10 120.1(18) . .
C12 C13 C14 122.7(18) . .
C15 C14 C16 116.8(16) . .
C15 C14 C13 118.5(16) . .
C16 C14 C13 124.7(16) . .
C14 C15 N3 124.5(15) . .
C14 C15 C11 120.2(15) . .
N3 C15 C11 115.2(14) . .
C17 C16 C14 119.7(16) . .
C16 C17 C18 120.0(16) . .
N3 C18 C17 119.9(15) . .
N2 C19 C20 123.2(17) . .
C21 C20 C19 118.3(18) . .
C20 C21 C22 121.2(19) . .
C21 C22 C23 119.8(18) . .
C21 C22 C24 125.8(17) . .
C23 C22 C24 114.4(17) . .
N2 C23 C27 116.7(14) . .
N2 C23 C22 121.2(15) . .
C27 C23 C22 122.0(16) . .
C25 C24 C22 124.5(18) . .
C24 C25 C26 118.3(18) . .
C27 C26 C25 120.8(16) . .
C27 C26 C28 117.0(15) . .
C25 C26 C28 122.2(16) . .
N1 C27 C26 122.5(15) . .
N1 C27 C23 117.9(14) . .
C26 C27 C23 119.5(15) . .
C29 C28 C26 119.2(17) . .
C28 C29 C30 118.9(17) . .
N1 C30 C29 124.0(15) . .

loop_
_geom_bond_atom_site_label_1
_geom_bond_atom_site_label_2
_geom_bond_distance
_geom_bond_site_symmetry_2
U1 O1 1.774(10) .
U1 O2 1.832(10) .
U1 O5 2.245(10) .
U1 O12 2.248(9) .
U1 O10 2.267(10) 6_557
U1 O15 2.306(10) 6_557
U2 O4 1.761(10) .
U2 O3 1.761(11) .
U2 O6 2.251(10) 6_657
U2 O9 2.279(10) 3_756
U2 O13 2.310(9) 8_765
U2 O16 2.319(9) .
Zn1 O11 1.987(9) .
Zn1 N1 2.169(12) .
Zn1 N4 2.168(12) .
Zn1 N2 2.171(12) .
Zn1 N3 2.208(12) .
Zn1 O2 2.229(11) .
P1 O7 1.511(10) .
P1 O6 1.514(10) .
P1 O5 1.526(10) .
P1 C1 1.812(15) .
P2 O10 1.539(11) .
P2 O9 1.549(11) .
P2 O8 1.550(10) .
P2 C3 1.802(14) .
P3 O11 1.513(10) .
P3 O13 1.523(9) .
P3 O12 1.531(10) .
P3 C4 1.817(14) .
P4 O15 1.505(11) .
P4 O16 1.512(10) .
P4 O14 1.549(10) .
P4 C6 1.822(14) .
N1 C30 1.315(17) .
N1 C27 1.360(18) .
N2 C19 1.348(19) .
N2 C23 1.367(19) .
N3 C18 1.305(18) .
N3 C15 1.360(18) .
N4 C7 1.30(2) .
N4 C11 1.380(19) .
O6 U2 2.251(10) 6_557
O9 U2 2.279(10) 3_746
O10 U1 2.267(10) 6_657
O13 U2 2.310(9) 8_755
O15 U1 2.306(10) 6_657
C1 C2 1.521(18) .
C2 C3 1.531(19) .
C4 C5 1.539(18) .
C5 C6 1.499(19) .
C7 C8 1.41(2) .
C8 C9 1.33(2) .
C9 C10 1.42(2) .
C10 C11 1.40(2) .
C10 C12 1.42(2) .
C11 C15 1.45(2) .
C12 C13 1.32(2) .
C13 C14 1.44(2) .
C14 C15 1.35(2) .
C14 C16 1.38(2) .
C16 C17 1.37(2) .
C17 C18 1.41(2) .
C19 C20 1.41(2) .
C20 C21 1.34(2) .
C21 C22 1.33(2) .
C22 C23 1.42(2) .
C22 C24 1.46(2) .
C23 C27 1.41(2) .
C24 C25 1.33(2) .
C25 C26 1.44(2) .
C26 C27 1.38(2) .
C26 C28 1.44(2) .
C28 C29 1.36(2) .
C29 C30 1.37(2) .
